data_7058207
loop_
_publ_author_name
'Ishi-i, Tsutomu'
'Tanaka, Honoka'
'Youfu, Ryusuke'
'Aizawa, Naoya'
'Yasuda, Takuma'
'Kato, Shin-ichiro'
'Matsumoto, Taisuke'

_publ_section_title
;
 Mechanochromic fluorescence based on a combination of acceptor and bulky
 donor moieties: tuning emission color and regulating emission change
 direction
;
_journal_issue 13
_journal_name_full 'New Journal of Chemistry'
_journal_page_first 4998
_journal_paper_doi 10.1039/C8NJ06050A
_journal_volume 43
_journal_year 2019
_chemical_formula_moiety 'C18 H12 N2 S'
_chemical_formula_sum 'C18 H12 N2 S'
_chemical_formula_weight 288.37
_space_group_crystal_system monoclinic
_space_group_IT_number 14
_space_group_name_Hall '-P 2ybc'
_space_group_name_H-M_alt 'P 1 21/c 1'
_symmetry_space_group_name_Hall '-P 2ybc'
_symmetry_space_group_name_H-M 'P 1 21/c 1'
_atom_sites_solution_hydrogens geom
_atom_sites_solution_primary direct
_atom_sites_solution_secondary difmap
_audit_update_record
;
2018-09-25 deposited with the CCDC.    2019-02-25 downloaded from the CCDC.
;
_cell_angle_alpha 90.0000
_cell_angle_beta 95.978(7)
_cell_angle_gamma 90.0000
_cell_formula_units_Z 4
_cell_length_a 11.3888(3)
_cell_length_b 16.5518(4)
_cell_length_c 7.34853(16)
_cell_measurement_reflns_used 11014
_cell_measurement_temperature 123
_cell_measurement_theta_max 68.25
_cell_measurement_theta_min 3.90
_cell_volume 1377.70(6)
_computing_cell_refinement 'RAPID AUTO'
_computing_data_collection 'RAPID AUTO (Rigaku, ????)'
_computing_data_reduction 'RAPID AUTO'
_computing_molecular_graphics 'CrystalStructure 4.1'
_computing_publication_material 'CrystalStructure 4.1 (Rigaku, 2014)'
_computing_structure_refinement 'SHELXL2013 (Sheldrick, 2008)'
_computing_structure_solution 'Il Milione (Burla, et al., 2007)'
_diffrn_ambient_temperature 123
_diffrn_detector_area_resol_mean 10.000
_diffrn_measured_fraction_theta_full 0.987
_diffrn_measured_fraction_theta_max 0.986
_diffrn_measurement_device_type 'Rigaku R-AXIS RAPID'
_diffrn_measurement_method \w
_diffrn_radiation_type 'Cu K\a'
_diffrn_radiation_wavelength 1.54187
_diffrn_reflns_av_R_equivalents 0.0395
_diffrn_reflns_Laue_measured_fraction_full 0.987
_diffrn_reflns_Laue_measured_fraction_max 0.986
_diffrn_reflns_limit_h_max 13
_diffrn_reflns_limit_h_min -13
_diffrn_reflns_limit_k_max 18
_diffrn_reflns_limit_k_min -18
_diffrn_reflns_limit_l_max 8
_diffrn_reflns_limit_l_min -8
_diffrn_reflns_number 12531
_diffrn_reflns_point_group_measured_fraction_full 0.987
_diffrn_reflns_point_group_measured_fraction_max 0.986
_diffrn_reflns_theta_full 67.687
_diffrn_reflns_theta_max 68.226
_diffrn_reflns_theta_min 3.903
_diffrn_standards_number 0
_exptl_absorpt_coefficient_mu 2.015
_exptl_absorpt_correction_T_max 0.785
_exptl_absorpt_correction_T_min 0.611
_exptl_absorpt_correction_type multi-scan
_exptl_absorpt_process_details 'ABSCOR (Rigaku, 1995)'
_exptl_crystal_colour yellow
_exptl_crystal_density_diffrn 1.390
_exptl_crystal_density_method 'not measured'
_exptl_crystal_description prism
_exptl_crystal_F_000 600.00
_exptl_crystal_size_max 0.260
_exptl_crystal_size_mid 0.180
_exptl_crystal_size_min 0.120
_refine_diff_density_max 0.33
_refine_diff_density_min -0.25
_refine_ls_extinction_method none
_refine_ls_goodness_of_fit_ref 1.070
_refine_ls_hydrogen_treatment constr
_refine_ls_number_parameters 190
_refine_ls_number_reflns 2484
_refine_ls_number_restraints 0
_refine_ls_R_factor_all 0.0427
_refine_ls_R_factor_gt 0.0370
_refine_ls_shift/su_max 0.000
_refine_ls_structure_factor_coef Fsqd
_refine_ls_weighting_details 'w = 1/[\s^2^(Fo^2^)+(0.0246P)^2^+1.2937P] where P=(Fo^2^+2Fc^2^)/3'
_refine_ls_weighting_scheme calc
_refine_ls_wR_factor_gt 0.0827
_refine_ls_wR_factor_ref 0.0898
_reflns_number_gt 2258
_reflns_number_total 2484
_reflns_threshold_expression F^2^>2.0\s(F^2^)
_cod_data_source_file c8nj06050a2.cif
_cod_data_source_block ishi-i1605a
_cod_depositor_comments 'Adding full bibliography for 7058206--7058213.cif.'
_cod_database_code 7058207
_shelxl_res_file
;

    shelxl.res created by SHELXL-2014/7

TITL ishi-i1605a
CELL  1.54187 11.38876 16.55180 7.34853 90.00000 95.97820 90.00000
ZERR  4 0.00025 0.00037 0.00016 0.00000 0.00680 0.00000
LATT 1
SYMM    -X, .50+Y, .50-Z
SFAC C H N S
UNIT 72 48 8 4
L.S. 5
FMAP 2
PLAN -25
WPDB -2
HTAB
BOND $H
CONF
LIST 4
TEMP -150.0
ACTA
SIZE 0.260 0.180 0.120
WGHT    0.024600    1.293700
FVAR       0.55611
S1    4    0.393754    0.091724    0.096885    11.00000    0.02493    0.01952 =
         0.02447    0.00033    0.00212   -0.00352
N1    3    0.347212    0.183330    0.090563    11.00000    0.02424    0.02058 =
         0.01949   -0.00002    0.00169   -0.00290
N2    3    0.529939    0.103873    0.059643    11.00000    0.02464    0.01885 =
         0.02067   -0.00012    0.00001   -0.00082
C1    1    0.439651    0.230039    0.056078    11.00000    0.02110    0.01668 =
         0.01459    0.00014    0.00008   -0.00081
C2    1    0.545386    0.184058    0.039286    11.00000    0.02371    0.02000 =
         0.01269    0.00060   -0.00061    0.00259
C3    1    0.654204    0.223411    0.011885    11.00000    0.02117    0.01941 =
         0.01550    0.00035    0.00030    0.00124
C4    1    0.649350    0.306018   -0.000361    11.00000    0.01967    0.02445 =
         0.01885    0.00186    0.00188   -0.00219
AFIX  43
H4    2    0.719423    0.334410   -0.019988    11.00000   -1.20000
AFIX   0
C5    1    0.545660    0.350976    0.014691    11.00000    0.02327    0.01876 =
         0.01906    0.00174    0.00032   -0.00064
AFIX  43
H5    2    0.549473    0.408093    0.004022    11.00000   -1.20000
AFIX   0
C6    1    0.439576    0.316715    0.043904    11.00000    0.02154    0.02122 =
         0.01333   -0.00087   -0.00050    0.00036
C7    1    0.767319    0.180411    0.000574    11.00000    0.02380    0.02039 =
         0.01854    0.00544    0.00445    0.00279
C8    1    0.773888    0.109878   -0.101286    11.00000    0.02995    0.01894 =
         0.02213    0.00346    0.00332    0.00170
AFIX  43
H8    2    0.703557    0.085538   -0.156852    11.00000   -1.20000
AFIX   0
C9    1    0.882562    0.074859   -0.122220    11.00000    0.03815    0.02356 =
         0.02839    0.00240    0.00831    0.00960
AFIX  43
H9    2    0.886341    0.027137   -0.193202    11.00000   -1.20000
AFIX   0
C10   1    0.985540    0.109501   -0.039589    11.00000    0.02785    0.03708 =
         0.03228    0.00584    0.00780    0.01369
AFIX  43
H10   2    1.059857    0.085967   -0.055537    11.00000   -1.20000
AFIX   0
C11   1    0.980032    0.178130    0.065747    11.00000    0.02269    0.03800 =
         0.02791    0.00495    0.00038    0.00214
AFIX  43
H11   2    1.050452    0.201200    0.124345    11.00000   -1.20000
AFIX   0
C12   1    0.871458    0.213555    0.086197    11.00000    0.02581    0.02448 =
         0.02190    0.00070    0.00307    0.00166
AFIX  43
H12   2    0.868143    0.260736    0.159099    11.00000   -1.20000
AFIX   0
C13   1    0.334119    0.366858    0.064988    11.00000    0.02273    0.02153 =
         0.01527    0.00317    0.00174   -0.00094
C14   1    0.219714    0.341923    0.002338    11.00000    0.02471    0.02179 =
         0.02487   -0.00134    0.00064   -0.00067
AFIX  43
H14   2    0.207510    0.290793   -0.055271    11.00000   -1.20000
AFIX   0
C15   1    0.123870    0.391549    0.023941    11.00000    0.02023    0.03203 =
         0.03209    0.00003    0.00083    0.00015
AFIX  43
H15   2    0.046483    0.374242   -0.019607    11.00000   -1.20000
AFIX   0
C16   1    0.140180    0.466149    0.108536    11.00000    0.02629    0.02580 =
         0.02775    0.00259    0.00559    0.00710
AFIX  43
H16   2    0.074162    0.499645    0.123674    11.00000   -1.20000
AFIX   0
C17   1    0.253002    0.491679    0.170896    11.00000    0.03091    0.01785 =
         0.02168    0.00017    0.00382    0.00063
AFIX  43
H17   2    0.264641    0.542815    0.228676    11.00000   -1.20000
AFIX   0
C18   1    0.348710    0.442542    0.148848    11.00000    0.02293    0.01943 =
         0.02046    0.00167    0.00154   -0.00060
AFIX  43
H18   2    0.425890    0.460562    0.191518    11.00000   -1.20000
AFIX   0
HKLF 4
 
REM  ishi-i1605a
REM R1 =  0.0370 for    2258 Fo > 4sig(Fo)  and  0.0427 for all    2484 data
REM    190 parameters refined using      0 restraints
 
END  
     
WGHT      0.0246      1.2937 

REM No hydrogen bonds found for HTAB generation

REM Highest difference peak  0.333,  deepest hole -0.251,  1-sigma level  0.054
Q1    1   0.3241  0.0564  0.0298  11.00000  0.05    0.33
Q2    1   0.4767  0.1320  0.1647  11.00000  0.05    0.29
Q3    1   0.4824  0.0572  0.1588  11.00000  0.05    0.25
Q4    1   0.3837  0.3402  0.0634  11.00000  0.05    0.24
Q5    1   0.4230  0.2771  0.0416  11.00000  0.05    0.23
Q6    1   0.3143  0.1335  0.0349  11.00000  0.05    0.23
Q7    1   0.7778  0.1607 -0.0975  11.00000  0.05    0.22
Q8    1   0.3723  0.1368  0.2050  11.00000  0.05    0.22
Q9    1   0.7112  0.1997  0.0069  11.00000  0.05    0.20
Q10   1   0.3978  0.0512  0.2136  11.00000  0.05    0.20
Q11   1   0.2834  0.3616  0.0128  11.00000  0.05    0.20
Q12   1   0.9254  0.0842 -0.0406  11.00000  0.05    0.19
Q13   1   0.4015  0.0121  0.0995  11.00000  0.05    0.19
Q14   1   0.4954  0.3360  0.0699  11.00000  0.05    0.19
Q15   1   0.6409  0.2620 -0.0417  11.00000  0.05    0.19
Q16   1   0.7673  0.1394  0.0020  11.00000  0.05    0.18
Q17   1   0.4985  0.2118  0.0224  11.00000  0.05    0.18
Q18   1   0.8184  0.1991  0.0259  11.00000  0.05    0.18
Q19   1   0.3929  0.1644  0.1328  11.00000  0.05    0.18
Q20   1   0.8239  0.0788 -0.0667  11.00000  0.05    0.18
Q21   1   0.6014  0.3263  0.0361  11.00000  0.05    0.17
Q22   1   0.1805  0.3611  0.0644  11.00000  0.05    0.17
Q23   1   0.3403  0.3902  0.1423  11.00000  0.05    0.16
Q24   1   0.2968  0.4840  0.1064  11.00000  0.05    0.16
Q25   1   0.8337 -0.0006 -0.1772  11.00000  0.05    0.16
;

loop_
_symmetry_equiv_pos_site_id
_space_group_symop_operation_xyz
1 +X,+Y,+Z
2 -X,1/2+Y,1/2-Z
3 -X,-Y,-Z
4 +X,1/2-Y,1/2+Z

loop_
_atom_site_label
_atom_site_type_symbol
_atom_site_fract_x
_atom_site_fract_y
_atom_site_fract_z
_atom_site_U_iso_or_equiv
_atom_site_adp_type
_atom_site_occupancy
_atom_site_site_symmetry_multiplicity
_atom_site_calc_flag
_atom_site_refinement_flags
S1 S 0.39375(4) 0.09172(3) 0.09688(6) 0.02300(15) Uani 1 4 d .
N1 N 0.34721(14) 0.18333(10) 0.0906(2) 0.0215(4) Uani 1 4 d .
N2 N 0.52994(14) 0.10387(10) 0.0596(2) 0.0216(4) Uani 1 4 d .
C1 C 0.43965(16) 0.23004(11) 0.0561(2) 0.0176(4) Uani 1 4 d .
C2 C 0.54539(16) 0.18406(11) 0.0393(2) 0.0190(4) Uani 1 4 d .
C3 C 0.65420(16) 0.22341(11) 0.0119(2) 0.0188(4) Uani 1 4 d .
C4 C 0.64935(16) 0.30602(12) -0.0004(3) 0.0210(4) Uani 1 4 d .
C5 C 0.54566(16) 0.35098(12) 0.0147(2) 0.0205(4) Uani 1 4 d .
C6 C 0.43958(16) 0.31672(12) 0.0439(2) 0.0189(4) Uani 1 4 d .
C7 C 0.76732(16) 0.18041(12) 0.0006(3) 0.0208(4) Uani 1 4 d .
C8 C 0.77389(18) 0.10988(12) -0.1013(3) 0.0236(4) Uani 1 4 d .
C9 C 0.88256(19) 0.07486(13) -0.1222(3) 0.0297(5) Uani 1 4 d .
C10 C 0.98554(19) 0.10950(14) -0.0396(3) 0.0321(5) Uani 1 4 d .
C11 C 0.98003(18) 0.17813(14) 0.0658(3) 0.0297(5) Uani 1 4 d .
C12 C 0.87146(17) 0.21355(12) 0.0862(3) 0.0240(4) Uani 1 4 d .
C13 C 0.33412(16) 0.36686(12) 0.0650(2) 0.0199(4) Uani 1 4 d .
C14 C 0.21971(17) 0.34192(12) 0.0023(3) 0.0239(4) Uani 1 4 d .
C15 C 0.12387(18) 0.39155(13) 0.0239(3) 0.0282(5) Uani 1 4 d .
C16 C 0.14018(18) 0.46615(12) 0.1085(3) 0.0264(4) Uani 1 4 d .
C17 C 0.25300(17) 0.49168(12) 0.1709(3) 0.0234(4) Uani 1 4 d .
C18 C 0.34871(17) 0.44254(11) 0.1489(3) 0.0210(4) Uani 1 4 d .
H4 H 0.71942 0.33441 -0.01999 0.0252 Uiso 1 4 calc R
H5 H 0.54947 0.40809 0.00402 0.0246 Uiso 1 4 calc R
H8 H 0.70356 0.08554 -0.15685 0.0284 Uiso 1 4 calc R
H9 H 0.88634 0.02714 -0.1932 0.0356 Uiso 1 4 calc R
H10 H 1.05986 0.08597 -0.05554 0.0385 Uiso 1 4 calc R
H11 H 1.05045 0.2012 0.12435 0.0356 Uiso 1 4 calc R
H12 H 0.86814 0.26074 0.1591 0.0288 Uiso 1 4 calc R
H14 H 0.20751 0.29079 -0.05527 0.0287 Uiso 1 4 calc R
H15 H 0.04648 0.37424 -0.01961 0.0339 Uiso 1 4 calc R
H16 H 0.07416 0.49965 0.12367 0.0317 Uiso 1 4 calc R
H17 H 0.26464 0.54282 0.22868 0.0281 Uiso 1 4 calc R
H18 H 0.42589 0.46056 0.19152 0.0252 Uiso 1 4 calc R

loop_
_atom_site_aniso_label
_atom_site_aniso_U_11
_atom_site_aniso_U_22
_atom_site_aniso_U_33
_atom_site_aniso_U_12
_atom_site_aniso_U_13
_atom_site_aniso_U_23
S1 0.0249(3) 0.0195(3) 0.0245(3) -0.00352(19) 0.00212(18) 0.00033(19)
N1 0.0242(9) 0.0206(9) 0.0195(8) -0.0029(7) 0.0017(6) -0.0000(7)
N2 0.0246(9) 0.0188(9) 0.0207(8) -0.0008(7) 0.0000(6) -0.0001(7)
C1 0.0211(9) 0.0167(10) 0.0146(8) -0.0008(7) 0.0001(7) 0.0001(7)
C2 0.0237(10) 0.0200(10) 0.0127(9) 0.0026(8) -0.0006(7) 0.0006(7)
C3 0.0212(10) 0.0194(10) 0.0155(9) 0.0012(8) 0.0003(7) 0.0004(7)
C4 0.0197(9) 0.0245(11) 0.0188(9) -0.0022(8) 0.0019(7) 0.0019(8)
C5 0.0233(10) 0.0188(10) 0.0191(9) -0.0006(8) 0.0003(7) 0.0017(7)
C6 0.0215(10) 0.0212(10) 0.0133(8) 0.0004(8) -0.0005(7) -0.0009(7)
C7 0.0238(10) 0.0204(11) 0.0185(9) 0.0028(8) 0.0045(7) 0.0054(8)
C8 0.0300(11) 0.0189(10) 0.0221(10) 0.0017(8) 0.0033(8) 0.0035(8)
C9 0.0382(12) 0.0236(11) 0.0284(11) 0.0096(9) 0.0083(9) 0.0024(9)
C10 0.0279(11) 0.0371(13) 0.0323(12) 0.0137(9) 0.0078(9) 0.0058(10)
C11 0.0227(11) 0.0380(13) 0.0279(11) 0.0021(9) 0.0004(8) 0.0050(9)
C12 0.0258(10) 0.0245(11) 0.0219(10) 0.0017(8) 0.0031(8) 0.0007(8)
C13 0.0227(10) 0.0215(10) 0.0153(9) -0.0009(8) 0.0017(7) 0.0032(8)
C14 0.0247(10) 0.0218(11) 0.0249(10) -0.0007(8) 0.0006(8) -0.0013(8)
C15 0.0202(10) 0.0320(12) 0.0321(11) 0.0001(9) 0.0008(8) 0.0000(9)
C16 0.0263(10) 0.0258(12) 0.0278(11) 0.0071(8) 0.0056(8) 0.0026(9)
C17 0.0309(11) 0.0179(10) 0.0217(10) 0.0006(8) 0.0038(8) 0.0002(8)
C18 0.0229(10) 0.0194(10) 0.0205(9) -0.0006(8) 0.0015(7) 0.0017(8)

loop_
_atom_type_symbol
_atom_type_description
_atom_type_scat_dispersion_real
_atom_type_scat_dispersion_imag
_atom_type_scat_source
C C 0.0181 0.0091
;
International Tables for Crystallography
(Vol. C, Tables 4.2.6.8 and 6.1.1.4)
;
H H 0.0000 0.0000
;
International Tables for Crystallography
(Vol. C, Table 6.1.1.4)
;
N N 0.0311 0.0180
;
International Tables for Crystallography
(Vol. C, Tables 4.2.6.8 and 6.1.1.4)
;
S S 0.3331 0.5567
;
International Tables for Crystallography
(Vol. C, Tables 4.2.6.8 and 6.1.1.4)
;

loop_
_geom_angle_atom_site_label_1
_geom_angle_atom_site_label_2
_geom_angle_atom_site_label_3
_geom_angle
_geom_angle_publ_flag
N1 S1 N2 101.39(9) yes
S1 N1 C1 106.53(13) yes
S1 N2 C2 106.25(13) yes
N1 C1 C2 112.85(16) yes
N1 C1 C6 125.97(17) yes
C2 C1 C6 121.13(16) yes
N2 C2 C1 112.98(16) yes
N2 C2 C3 125.98(17) yes
C1 C2 C3 120.99(16) yes
C2 C3 C4 115.67(17) yes
C2 C3 C7 124.01(16) yes
C4 C3 C7 120.31(17) yes
C3 C4 C5 123.34(18) yes
C4 C5 C6 123.55(18) yes
C1 C6 C5 115.32(17) yes
C1 C6 C13 123.22(17) yes
C5 C6 C13 121.45(18) yes
C3 C7 C8 121.90(16) yes
C3 C7 C12 119.27(17) yes
C8 C7 C12 118.75(18) yes
C7 C8 C9 120.49(18) yes
C8 C9 C10 120.1(2) yes
C9 C10 C11 120.0(2) yes
C10 C11 C12 120.04(19) yes
C7 C12 C11 120.60(18) yes
C6 C13 C14 122.55(17) yes
C6 C13 C18 119.18(16) yes
C14 C13 C18 118.26(18) yes
C13 C14 C15 120.29(18) yes
C14 C15 C16 120.54(18) yes
C15 C16 C17 119.78(19) yes
C16 C17 C18 119.82(18) yes
C13 C18 C17 121.30(17) yes
C3 C4 H4 118.331 no
C5 C4 H4 118.330 no
C4 C5 H5 118.226 no
C6 C5 H5 118.223 no
C7 C8 H8 119.755 no
C9 C8 H8 119.757 no
C8 C9 H9 119.961 no
C10 C9 H9 119.957 no
C9 C10 H10 120.002 no
C11 C10 H10 119.994 no
C10 C11 H11 119.978 no
C12 C11 H11 119.981 no
C7 C12 H12 119.699 no
C11 C12 H12 119.706 no
C13 C14 H14 119.851 no
C15 C14 H14 119.856 no
C14 C15 H15 119.728 no
C16 C15 H15 119.735 no
C15 C16 H16 120.109 no
C17 C16 H16 120.109 no
C16 C17 H17 120.089 no
C18 C17 H17 120.089 no
C13 C18 H18 119.349 no
C17 C18 H18 119.348 no

loop_
_geom_bond_atom_site_label_1
_geom_bond_atom_site_label_2
_geom_bond_distance
_geom_bond_publ_flag
S1 N1 1.6054(17) yes
S1 N2 1.6154(17) yes
N1 C1 1.351(2) yes
N2 C2 1.349(2) yes
C1 C2 1.441(3) yes
C1 C6 1.437(3) yes
C2 C3 1.433(3) yes
C3 C4 1.371(3) yes
C3 C7 1.482(3) yes
C4 C5 1.410(3) yes
C5 C6 1.372(3) yes
C6 C13 1.481(3) yes
C7 C8 1.393(3) yes
C7 C12 1.396(3) yes
C8 C9 1.390(3) yes
C9 C10 1.387(3) yes
C10 C11 1.380(3) yes
C11 C12 1.391(3) yes
C13 C14 1.398(3) yes
C13 C18 1.398(3) yes
C14 C15 1.388(3) yes
C15 C16 1.386(3) yes
C16 C17 1.384(3) yes
C17 C18 1.383(3) yes
C4 H4 0.950 no
C5 H5 0.950 no
C8 H8 0.950 no
C9 H9 0.950 no
C10 H10 0.950 no
C11 H11 0.950 no
C12 H12 0.950 no
C14 H14 0.950 no
C15 H15 0.950 no
C16 H16 0.950 no
C17 H17 0.950 no
C18 H18 0.950 no

loop_
_geom_contact_atom_site_label_1
_geom_contact_atom_site_label_2
_geom_contact_distance
_geom_contact_publ_flag
_geom_contact_site_symmetry_2
N1 C13 3.046(3) no .
N1 C14 3.037(3) no .
N2 C7 3.057(2) no .
N2 C8 3.132(3) no .
C1 C4 2.768(3) no .
C1 C14 3.107(3) no .
C2 C5 2.769(3) no .
C2 C8 3.148(3) no .
C3 C6 2.921(3) no .
C4 C12 2.968(3) no .
C5 C18 2.960(3) no .
C7 C10 2.792(3) no .
C8 C11 2.774(3) no .
C9 C12 2.770(3) no .
C13 C16 2.798(3) no .
C14 C17 2.779(3) no .
C15 C18 2.761(3) no .
S1 N2 3.5731(17) no 3_655
S1 C5 3.4947(18) no 4_555
S1 C18 3.3275(19) no 4_554
N1 C6 3.387(2) no 4_555
N1 C14 3.515(3) no 4_555
N2 S1 3.5731(17) no 3_655
N2 N2 3.596(2) no 3_655
N2 C5 3.413(2) no 4_555
N2 C17 3.530(2) no 2_645
N2 C18 3.559(2) no 4_554
C2 C4 3.470(2) no 4_555
C2 C5 3.541(2) no 4_555
C4 C2 3.470(2) no 4_554
C4 C8 3.418(3) no 4_555
C5 S1 3.4947(18) no 4_554
C5 N2 3.413(2) no 4_554
C5 C2 3.541(2) no 4_554
C6 N1 3.387(2) no 4_554
C8 C4 3.418(3) no 4_554
C9 C10 3.551(3) no 3_755
C10 C9 3.551(3) no 3_755
C10 C16 3.508(3) no 4_654
C14 N1 3.515(3) no 4_554
C16 C10 3.508(3) no 4_455
C16 C16 3.596(3) no 3_565
C17 N2 3.530(2) no 2_655
C18 S1 3.3275(19) no 4_555
C18 N2 3.559(2) no 4_555
N1 H14 2.5472 no .
N2 H8 2.6810 no .
C1 H5 3.2397 no .
C1 H14 2.8670 no .
C2 H4 3.2390 no .
C2 H8 2.9193 no .
C3 H5 3.2796 no .
C3 H8 2.6845 no .
C3 H12 2.6343 no .
C4 H12 2.7451 no .
C5 H18 2.6848 no .
C6 H4 3.2825 no .
C6 H14 2.7018 no .
C6 H18 2.6277 no .
C7 H4 2.6078 no .
C7 H9 3.2715 no .
C7 H11 3.2760 no .
C8 H10 3.2632 no .
C8 H12 3.2590 no .
C9 H11 3.2543 no .
C10 H8 3.2614 no .
C10 H12 3.2546 no .
C11 H9 3.2531 no .
C12 H4 2.7069 no .
C12 H8 3.2595 no .
C12 H10 3.2578 no .
C13 H5 2.6288 no .
C13 H15 3.2724 no .
C13 H17 3.2793 no .
C14 H16 3.2659 no .
C14 H18 3.2592 no .
C15 H17 3.2558 no .
C16 H14 3.2640 no .
C16 H18 3.2488 no .
C17 H15 3.2534 no .
C18 H5 2.6819 no .
C18 H14 3.2623 no .
C18 H16 3.2533 no .
H4 H5 2.3099 no .
H4 H12 2.3713 no .
H5 H18 2.2444 no .
H8 H9 2.3355 no .
H9 H10 2.3367 no .
H10 H11 2.3294 no .
H11 H12 2.3362 no .
H14 H15 2.3324 no .
H15 H16 2.3340 no .
H16 H17 2.3374 no .
H17 H18 2.3249 no .
S1 H5 3.3153 no 4_555
S1 H8 3.1831 no 3_655
S1 H18 3.2688 no 2_645
S1 H18 3.1596 no 4_554
N1 H11 3.4273 no 1_455
N1 H14 3.2173 no 4_555
N2 H5 3.2559 no 4_555
N2 H17 2.8559 no 2_645
N2 H18 3.0053 no 2_645
N2 H18 3.0318 no 4_554
C2 H17 3.5050 no 2_645
C3 H4 3.5734 no 4_555
C4 H8 3.1065 no 4_555
C4 H17 3.2213 no 3_665
C5 H8 3.0430 no 4_555
C5 H17 3.4294 no 3_665
C5 H18 3.4977 no 3_665
C7 H12 3.0272 no 4_554
C7 H17 3.0705 no 2_645
C8 H4 3.2100 no 4_554
C8 H12 3.0384 no 4_554
C8 H17 3.0286 no 2_645
C9 H10 3.0074 no 3_755
C9 H12 3.1558 no 4_554
C9 H16 3.2586 no 4_654
C9 H17 3.5306 no 2_645
C10 H9 3.1065 no 3_755
C10 H10 3.3614 no 3_755
C10 H12 3.2690 no 4_554
C10 H16 3.3055 no 4_654
C11 H12 3.2839 no 4_554
C11 H14 3.3852 no 1_655
C11 H15 3.4061 no 1_655
C11 H15 3.1824 no 4_655
C12 H12 3.1636 no 4_554
C12 H15 3.4604 no 1_655
C12 H17 3.5606 no 2_645
C14 H11 3.2101 no 1_455
C14 H11 3.2902 no 4_454
C15 H9 3.3013 no 2_654
C15 H10 3.2693 no 4_455
C15 H11 3.3613 no 1_455
C15 H11 3.3417 no 4_454
C15 H16 2.9994 no 3_565
C16 H9 3.1990 no 2_654
C16 H9 3.3719 no 4_455
C16 H10 2.8539 no 4_455
C16 H15 3.4112 no 3_565
C16 H16 2.8850 no 3_565
C17 H4 3.1124 no 3_665
C17 H5 3.1730 no 3_665
C17 H10 3.3841 no 4_455
C18 H5 2.9984 no 3_665
H4 C3 3.5734 no 4_554
H4 C8 3.2100 no 4_555
H4 C17 3.1124 no 3_665
H4 H8 3.0016 no 4_555
H4 H12 3.4267 no 4_554
H4 H17 2.5636 no 3_665
H5 S1 3.3153 no 4_554
H5 N2 3.2559 no 4_554
H5 C17 3.1730 no 3_665
H5 C18 2.9984 no 3_665
H5 H5 3.2429 no 3_665
H5 H8 2.8966 no 4_555
H5 H17 2.9699 no 3_665
H5 H18 2.6371 no 3_665
H8 S1 3.1831 no 3_655
H8 C4 3.1065 no 4_554
H8 C5 3.0430 no 4_554
H8 H4 3.0016 no 4_554
H8 H5 2.8966 no 4_554
H8 H12 3.5134 no 4_554
H8 H17 3.2084 no 2_645
H8 H18 3.3302 no 4_554
H9 C10 3.1065 no 3_755
H9 C15 3.3013 no 2_644
H9 C16 3.1990 no 2_644
H9 C16 3.3719 no 4_654
H9 H10 2.6435 no 3_755
H9 H15 3.4323 no 2_644
H9 H15 3.5574 no 4_654
H9 H16 3.2730 no 2_644
H9 H16 2.6801 no 4_654
H10 C9 3.0074 no 3_755
H10 C10 3.3614 no 3_755
H10 C15 3.2693 no 4_654
H10 C16 2.8539 no 4_654
H10 C17 3.3841 no 4_654
H10 H9 2.6435 no 3_755
H10 H10 3.2949 no 3_755
H10 H15 3.4610 no 4_654
H10 H16 2.7698 no 4_654
H11 N1 3.4273 no 1_655
H11 C14 3.2101 no 1_655
H11 C14 3.2902 no 4_655
H11 C15 3.3613 no 1_655
H11 C15 3.3417 no 4_655
H11 H14 2.7627 no 1_655
H11 H14 2.8076 no 4_655
H11 H15 3.0520 no 1_655
H11 H15 2.9037 no 4_655
H12 C7 3.0272 no 4_555
H12 C8 3.0384 no 4_555
H12 C9 3.1558 no 4_555
H12 C10 3.2690 no 4_555
H12 C11 3.2839 no 4_555
H12 C12 3.1636 no 4_555
H12 H4 3.4267 no 4_555
H12 H8 3.5134 no 4_555
H12 H15 3.1519 no 1_655
H14 N1 3.2173 no 4_554
H14 C11 3.3852 no 1_455
H14 H11 2.7627 no 1_455
H14 H11 2.8076 no 4_454
H15 C11 3.4061 no 1_455
H15 C11 3.1824 no 4_454
H15 C12 3.4604 no 1_455
H15 C16 3.4112 no 3_565
H15 H9 3.4323 no 2_654
H15 H9 3.5574 no 4_455
H15 H10 3.4610 no 4_455
H15 H11 3.0520 no 1_455
H15 H11 2.9037 no 4_454
H15 H12 3.1519 no 1_455
H15 H16 2.5711 no 3_565
H16 C9 3.2586 no 4_455
H16 C10 3.3055 no 4_455
H16 C15 2.9994 no 3_565
H16 C16 2.8850 no 3_565
H16 H9 3.2730 no 2_654
H16 H9 2.6801 no 4_455
H16 H10 2.7698 no 4_455
H16 H15 2.5711 no 3_565
H16 H16 2.3489 no 3_565
H17 N2 2.8559 no 2_655
H17 C2 3.5050 no 2_655
H17 C4 3.2213 no 3_665
H17 C5 3.4294 no 3_665
H17 C7 3.0705 no 2_655
H17 C8 3.0286 no 2_655
H17 C9 3.5306 no 2_655
H17 C12 3.5606 no 2_655
H17 H4 2.5636 no 3_665
H17 H5 2.9699 no 3_665
H17 H8 3.2084 no 2_655
H18 S1 3.2688 no 2_655
H18 S1 3.1596 no 4_555
H18 N2 3.0053 no 2_655
H18 N2 3.0318 no 4_555
H18 C5 3.4977 no 3_665
H18 H5 2.6371 no 3_665
H18 H8 3.3302 no 4_555

loop_
_geom_torsion_atom_site_label_1
_geom_torsion_atom_site_label_2
_geom_torsion_atom_site_label_3
_geom_torsion_atom_site_label_4
_geom_torsion
_geom_torsion_publ_flag
N1 S1 N2 C2 -0.14(11) no
N2 S1 N1 C1 0.49(11) no
S1 N1 C1 C2 -0.67(16) no
S1 N1 C1 C6 -178.04(12) no
S1 N2 C2 C1 -0.24(16) no
S1 N2 C2 C3 177.06(12) no
N1 C1 C2 N2 0.6(2) no
N1 C1 C2 C3 -176.83(13) no
N1 C1 C6 C5 177.52(14) no
N1 C1 C6 C13 -1.2(3) no
C2 C1 C6 C5 0.3(2) no
C2 C1 C6 C13 -178.37(13) no
C6 C1 C2 N2 178.14(13) no
C6 C1 C2 C3 0.7(2) no
N2 C2 C3 C4 -178.30(14) no
N2 C2 C3 C7 0.4(3) no
C1 C2 C3 C4 -1.2(2) no
C1 C2 C3 C7 177.55(13) no
C2 C3 C4 C5 0.7(2) no
C2 C3 C7 C8 44.1(2) no
C2 C3 C7 C12 -139.36(16) no
C4 C3 C7 C8 -137.21(17) no
C4 C3 C7 C12 39.3(2) no
C7 C3 C4 C5 -178.06(14) no
C3 C4 C5 C6 0.3(3) no
C4 C5 C6 C1 -0.9(2) no
C4 C5 C6 C13 177.89(14) no
C1 C6 C13 C14 -35.4(2) no
C1 C6 C13 C18 145.27(15) no
C5 C6 C13 C14 145.92(16) no
C5 C6 C13 C18 -33.4(2) no
C3 C7 C8 C9 174.37(15) no
C3 C7 C12 C11 -174.79(15) no
C8 C7 C12 C11 1.9(3) no
C12 C7 C8 C9 -2.2(3) no
C7 C8 C9 C10 0.8(3) no
C8 C9 C10 C11 1.0(3) no
C9 C10 C11 C12 -1.3(3) no
C10 C11 C12 C7 -0.1(3) no
C6 C13 C14 C15 -179.39(15) no
C6 C13 C18 C17 179.71(14) no
C14 C13 C18 C17 0.4(3) no
C18 C13 C14 C15 -0.1(3) no
C13 C14 C15 C16 -0.3(3) no
C14 C15 C16 C17 0.5(3) no
C15 C16 C17 C18 -0.2(3) no
C16 C17 C18 C13 -0.3(3) no
